data_7041183
loop_
_publ_author_name
'Li, Tian-Yi'
'Zheng, You-Xuan'
'Zhou, Yong-Hui'

_publ_section_title
;
 Iridium(iii) phosphorescent complexes with dual stereogenic centers:
 single crystal, electronic circular dichroism evidence and circularly
 polarized luminescence properties.
;
_journal_issue 48
_journal_name_full 'Dalton transactions (Cambridge, England : 2003)'
_journal_page_first 19234
_journal_page_last 19237
_journal_paper_doi 10.1039/c6dt04030f
_journal_volume 45
_journal_year 2016
_chemical_absolute_configuration rm
_chemical_formula_moiety 'C37 H26 F4 Ir N3 O'
_chemical_formula_sum 'C37 H26 F4 Ir N3 O'
_chemical_formula_weight 796.81
_chemical_name_systematic
; 
 ? 
;
_space_group_IT_number 4
_symmetry_cell_setting monoclinic
_symmetry_space_group_name_Hall 'P 2yb'
_symmetry_space_group_name_H-M 'P 1 21 1'
_atom_sites_solution_hydrogens geom
_atom_sites_solution_primary direct
_atom_sites_solution_secondary difmap
_audit_creation_method SHELXL-97
_audit_update_record
;
2014-11-12 deposited with the CCDC.
2016-11-14 downloaded from the CCDC.
;
_cell_angle_alpha 90.00
_cell_angle_beta 99.3820(10)
_cell_angle_gamma 90.00
_cell_formula_units_Z 4
_cell_length_a 10.1586(4)
_cell_length_b 16.4188(7)
_cell_length_c 18.9530(8)
_cell_measurement_temperature 296(2)
_cell_volume 3118.9(2)
_computing_cell_refinement 'Bruker SMART'
_computing_data_collection 'Bruker SMART'
_computing_data_reduction 'Bruker SAINT'
_computing_molecular_graphics 'Bruker SHELXTL'
_computing_publication_material 'Bruker SHELXTL'
_computing_structure_refinement 'SHELXL-97 (Sheldrick, 1997)'
_computing_structure_solution 'SHELXS-97 (Sheldrick, 1990)'
_diffrn_ambient_temperature 296(2)
_diffrn_measured_fraction_theta_full 0.999
_diffrn_measured_fraction_theta_max 0.999
_diffrn_radiation_monochromator graphite
_diffrn_radiation_source 'fine-focus sealed tube'
_diffrn_radiation_type MoK\a
_diffrn_radiation_wavelength 0.71073
_diffrn_reflns_av_R_equivalents 0.0177
_diffrn_reflns_av_sigmaI/netI 0.0492
_diffrn_reflns_limit_h_max 10
_diffrn_reflns_limit_h_min -12
_diffrn_reflns_limit_k_max 20
_diffrn_reflns_limit_k_min -17
_diffrn_reflns_limit_l_max 22
_diffrn_reflns_limit_l_min -23
_diffrn_reflns_number 18800
_diffrn_reflns_theta_full 26.00
_diffrn_reflns_theta_max 26.00
_diffrn_reflns_theta_min 1.09
_exptl_absorpt_coefficient_mu 4.340
_exptl_absorpt_correction_T_max 0.594
_exptl_absorpt_correction_T_min 0.550
_exptl_absorpt_correction_type multi-scan
_exptl_absorpt_process_details sadabs
_exptl_crystal_colour yellow
_exptl_crystal_density_diffrn 1.697
_exptl_crystal_density_method 'not measured'
_exptl_crystal_description block
_exptl_crystal_F_000 1560
_exptl_crystal_size_max 0.14
_exptl_crystal_size_mid 0.12
_exptl_crystal_size_min 0.12
_refine_diff_density_max 0.774
_refine_diff_density_min -0.517
_refine_diff_density_rms 0.057
_refine_ls_abs_structure_details 'Flack H D (1983), Acta Cryst. A39, 876-881'
_refine_ls_abs_structure_Flack 0.011(4)
_refine_ls_extinction_method none
_refine_ls_goodness_of_fit_ref 0.890
_refine_ls_hydrogen_treatment mixed
_refine_ls_matrix_type full
_refine_ls_number_parameters 831
_refine_ls_number_reflns 11235
_refine_ls_number_restraints 1
_refine_ls_restrained_S_all 0.890
_refine_ls_R_factor_all 0.0226
_refine_ls_R_factor_gt 0.0200
_refine_ls_shift/su_max 0.001
_refine_ls_shift/su_mean 0.000
_refine_ls_structure_factor_coef Fsqd
_refine_ls_weighting_details 'calc w=1/[\s^2^(Fo^2^)+(0.0000P)^2^+0.0000P] where P=(Fo^2^+2Fc^2^)/3'
_refine_ls_weighting_scheme calc
_refine_ls_wR_factor_gt 0.0450
_refine_ls_wR_factor_ref 0.0486
_reflns_number_gt 10588
_reflns_number_total 11235
_reflns_threshold_expression >2sigma(I)
_cod_data_source_file c6dt04030f2.cif
_cod_data_source_block 1
_cod_depositor_comments
;
The following automatic conversions were performed:

'_symmetry_cell_setting' value 'Monoclinic' changed to 'monoclinic'
according to
/usr/data/users/saulius/crontab/automatic-downloads/rss-feeds/RSC/lib/dictionaries/cif_core.dic
dictionary named 'cif_core.dic' version 2.4.2 from 2011-04-26.

Automatic conversion script
Id: cif_fix_values 4268 2015-11-12 08:31:59Z antanas 

 Adding full bibliography for 7041180--7041183.cif.
;
_cod_original_sg_symbol_H-M 'P2(1)   '
_cod_database_code 7041183

loop_
_symmetry_equiv_pos_as_xyz
'x, y, z'
'-x, y+1/2, -z'

loop_
_atom_site_label
_atom_site_type_symbol
_atom_site_fract_x
_atom_site_fract_y
_atom_site_fract_z
_atom_site_U_iso_or_equiv
_atom_site_adp_type
_atom_site_occupancy
_atom_site_symmetry_multiplicity
_atom_site_calc_flag
_atom_site_refinement_flags
C1 C 0.1909(4) 0.9271(3) 0.0293(2) 0.0380(9) Uani 1 1 d .
C2 C 0.2592(5) 0.9990(3) 0.0137(2) 0.0477(11) Uani 1 1 d .
H2 H 0.2188 1.0493 0.0175 0.057 Uiso 1 1 calc R
C3 C 0.3810(5) 0.9965(3) -0.0066(3) 0.0560(12) Uani 1 1 d .
H3 H 0.4230 1.0448 -0.0157 0.067 Uiso 1 1 calc R
C4 C 0.4443(5) 0.9222(3) -0.0141(3) 0.0613(13) Uani 1 1 d .
H4 H 0.5291 0.9206 -0.0267 0.074 Uiso 1 1 calc R
C5 C 0.3782(4) 0.8512(3) -0.0025(2) 0.0570(11) Uani 1 1 d .
H5 H 0.4175 0.8014 -0.0097 0.068 Uiso 1 1 calc R
C6 C 0.2530(3) 0.8525(3) 0.0199(2) 0.0399(8) Uani 1 1 d .
C7 C 0.1927(4) 0.7732(3) 0.0243(2) 0.0423(10) Uani 1 1 d .
H7 H 0.2362 0.7303 0.0058 0.051 Uiso 1 1 calc R
C8 C 0.0424(4) 0.6671(3) 0.0421(2) 0.0404(8) Uani 1 1 d .
H8 H -0.0550 0.6682 0.0380 0.048 Uiso 1 1 calc R
C9 C 0.0928(4) 0.6173(3) 0.1075(2) 0.0458(10) Uani 1 1 d .
C10 C 0.2273(5) 0.6100(3) 0.1345(3) 0.0691(15) Uani 1 1 d .
H10 H 0.2891 0.6374 0.1120 0.083 Uiso 1 1 calc R
C11 C 0.2725(7) 0.5625(4) 0.1947(4) 0.088(2) Uani 1 1 d .
H11 H 0.3632 0.5592 0.2123 0.105 Uiso 1 1 calc R
C12 C 0.1837(8) 0.5211(4) 0.2274(3) 0.087(2) Uani 1 1 d .
H12 H 0.2139 0.4890 0.2672 0.104 Uiso 1 1 calc R
C13 C 0.0520(7) 0.5263(4) 0.2025(3) 0.0796(16) Uani 1 1 d .
H13 H -0.0083 0.4974 0.2249 0.096 Uiso 1 1 calc R
C14 C 0.0053(5) 0.5747(3) 0.1430(3) 0.0612(12) Uani 1 1 d .
H14 H -0.0860 0.5786 0.1270 0.073 Uiso 1 1 calc R
C15 C 0.0722(5) 0.6253(3) -0.0253(3) 0.0614(13) Uani 1 1 d .
H15A H 0.1663 0.6152 -0.0207 0.092 Uiso 1 1 calc R
H15B H 0.0444 0.6598 -0.0659 0.092 Uiso 1 1 calc R
H15C H 0.0248 0.5746 -0.0317 0.092 Uiso 1 1 calc R
C16 C 0.2119(5) 0.8086(3) 0.2114(3) 0.0551(12) Uani 1 1 d .
H16 H 0.2342 0.7705 0.1791 0.066 Uiso 1 1 calc R
C17 C 0.2910(6) 0.8151(4) 0.2788(3) 0.0785(19) Uani 1 1 d .
H17 H 0.3661 0.7824 0.2910 0.094 Uiso 1 1 calc R
C18 C 0.2557(7) 0.8706(4) 0.3265(3) 0.0805(19) Uani 1 1 d .
H18 H 0.3062 0.8753 0.3718 0.097 Uiso 1 1 calc R
C19 C 0.1460(6) 0.9191(4) 0.3073(3) 0.0705(15) Uani 1 1 d .
H19 H 0.1213 0.9563 0.3398 0.085 Uiso 1 1 calc R
C20 C 0.0711(5) 0.9127(3) 0.2386(2) 0.0483(10) Uani 1 1 d .
C21 C -0.0462(4) 0.9605(3) 0.2104(2) 0.0464(10) Uani 1 1 d .
C22 C -0.0923(5) 1.0286(3) 0.2420(3) 0.0606(13) Uani 1 1 d .
C23 C -0.2047(5) 1.0712(3) 0.2131(3) 0.0633(14) Uani 1 1 d .
H23 H -0.2336 1.1166 0.2357 0.076 Uiso 1 1 calc R
C24 C -0.2720(5) 1.0428(3) 0.1491(3) 0.0608(13) Uani 1 1 d .
C25 C -0.2325(4) 0.9761(3) 0.1136(2) 0.0496(10) Uani 1 1 d .
H25 H -0.2821 0.9590 0.0705 0.060 Uiso 1 1 calc R
C26 C -0.1163(4) 0.9343(3) 0.1435(2) 0.0414(10) Uani 1 1 d .
C27 C -0.1662(5) 0.8608(3) -0.0527(2) 0.0513(12) Uani 1 1 d .
H27 H -0.1002 0.8990 -0.0564 0.062 Uiso 1 1 calc R
C28 C -0.2567(5) 0.8411(5) -0.1130(2) 0.0680(13) Uani 1 1 d .
H28 H -0.2528 0.8668 -0.1563 0.082 Uiso 1 1 calc R
C29 C -0.3516(5) 0.7837(4) -0.1083(3) 0.0673(15) Uani 1 1 d .
H29 H -0.4121 0.7690 -0.1486 0.081 Uiso 1 1 calc R
C30 C -0.3568(4) 0.7476(3) -0.0433(3) 0.0574(13) Uani 1 1 d .
H30 H -0.4198 0.7074 -0.0398 0.069 Uiso 1 1 calc R
C31 C -0.2676(4) 0.7712(3) 0.0179(2) 0.0440(10) Uani 1 1 d .
C32 C -0.2609(4) 0.7420(3) 0.0912(2) 0.0422(10) Uani 1 1 d .
C33 C -0.3583(4) 0.6958(3) 0.1172(3) 0.0544(12) Uani 1 1 d .
C34 C -0.3460(6) 0.6700(3) 0.1881(3) 0.0728(16) Uani 1 1 d .
H34 H -0.4121 0.6398 0.2047 0.087 Uiso 1 1 calc R
C35 C -0.2303(6) 0.6919(3) 0.2316(3) 0.0678(15) Uani 1 1 d .
C36 C -0.1331(5) 0.7381(3) 0.2111(2) 0.0545(12) Uani 1 1 d .
H36 H -0.0581 0.7519 0.2440 0.065 Uiso 1 1 calc R
C37 C -0.1460(4) 0.7656(3) 0.1391(2) 0.0411(10) Uani 1 1 d .
C38 C 0.6508(4) 0.2801(3) 0.2779(2) 0.0448(10) Uani 1 1 d .
C39 C 0.7247(5) 0.2976(3) 0.2227(3) 0.0556(12) Uani 1 1 d .
H39 H 0.7799 0.2576 0.2087 0.067 Uiso 1 1 calc R
C40 C 0.7173(6) 0.3722(4) 0.1890(3) 0.0676(16) Uani 1 1 d .
H40 H 0.7671 0.3814 0.1527 0.081 Uiso 1 1 calc R
C41 C 0.6383(7) 0.4324(4) 0.2079(3) 0.0794(17) Uani 1 1 d .
H41 H 0.6339 0.4827 0.1849 0.095 Uiso 1 1 calc R
C42 C 0.5651(6) 0.4180(3) 0.2611(3) 0.0672(15) Uani 1 1 d .
H42 H 0.5113 0.4594 0.2741 0.081 Uiso 1 1 calc R
C43 C 0.5684(4) 0.3430(3) 0.2970(2) 0.0472(9) Uani 1 1 d .
C44 C 0.4898(4) 0.3377(3) 0.3539(2) 0.0495(10) Uani 1 1 d .
H44 H 0.4486 0.3859 0.3640 0.059 Uiso 1 1 calc R
C45 C 0.3868(5) 0.2939(3) 0.4511(2) 0.0545(12) Uani 1 1 d .
H45 H 0.3694 0.2413 0.4722 0.065 Uiso 1 1 calc R
C46 C 0.2522(4) 0.3306(4) 0.4219(2) 0.0565(12) Uani 1 1 d .
C47 C 0.1526(6) 0.2771(4) 0.3896(3) 0.0715(15) Uani 1 1 d .
H47 H 0.1705 0.2216 0.3882 0.086 Uiso 1 1 calc R
C48 C 0.0272(6) 0.3062(6) 0.3597(4) 0.092(2) Uani 1 1 d .
H48 H -0.0369 0.2708 0.3363 0.110 Uiso 1 1 calc R
C49 C -0.0011(6) 0.3871(7) 0.3647(4) 0.097(2) Uani 1 1 d .
H49 H -0.0853 0.4067 0.3455 0.117 Uiso 1 1 calc R
C50 C 0.0935(7) 0.4390(5) 0.3977(4) 0.090(2) Uani 1 1 d .
H50 H 0.0730 0.4939 0.4014 0.108 Uiso 1 1 calc R
C51 C 0.2218(5) 0.4110(4) 0.4263(3) 0.0691(15) Uani 1 1 d .
H51 H 0.2860 0.4474 0.4482 0.083 Uiso 1 1 calc R
C52 C 0.4705(5) 0.3431(5) 0.5097(3) 0.0788(17) Uani 1 1 d .
H52A H 0.4964 0.3935 0.4903 0.118 Uiso 1 1 calc R
H52B H 0.5488 0.3126 0.5290 0.118 Uiso 1 1 calc R
H52C H 0.4193 0.3542 0.5470 0.118 Uiso 1 1 calc R
C53 C 0.3044(5) 0.1706(4) 0.2674(2) 0.0582(13) Uani 1 1 d .
H53 H 0.2933 0.2211 0.2879 0.070 Uiso 1 1 calc R
C54 C 0.2104(6) 0.1444(4) 0.2110(3) 0.0702(17) Uani 1 1 d .
H54 H 0.1358 0.1761 0.1945 0.084 Uiso 1 1 calc R
C55 C 0.2284(7) 0.0718(5) 0.1799(3) 0.084(2) Uani 1 1 d .
H55 H 0.1655 0.0533 0.1421 0.101 Uiso 1 1 calc R
C56 C 0.3392(7) 0.0253(4) 0.2040(3) 0.0767(17) Uani 1 1 d .
H56 H 0.3529 -0.0235 0.1814 0.092 Uiso 1 1 calc R
C57 C 0.4318(5) 0.0517(3) 0.2628(2) 0.0573(13) Uani 1 1 d .
C58 C 0.5489(5) 0.0083(3) 0.2982(3) 0.0584(13) Uani 1 1 d .
C59 C 0.5950(7) -0.0670(4) 0.2782(3) 0.0769(18) Uani 1 1 d .
C60 C 0.7050(7) -0.1046(4) 0.3147(4) 0.088(2) Uani 1 1 d .
H60 H 0.7330 -0.1548 0.3000 0.106 Uiso 1 1 calc R
C61 C 0.7727(7) -0.0661(4) 0.3735(4) 0.0823(18) Uani 1 1 d .
C62 C 0.7334(6) 0.0084(4) 0.3954(3) 0.0673(14) Uani 1 1 d .
H62 H 0.7828 0.0332 0.4353 0.081 Uiso 1 1 calc R
C63 C 0.6217(5) 0.0471(3) 0.3592(2) 0.0522(11) Uani 1 1 d .
C64 C 0.8028(5) 0.2170(4) 0.4665(3) 0.0713(16) Uani 1 1 d .
H64 H 0.8185 0.2383 0.4232 0.086 Uiso 1 1 calc R
C65 C 0.8979(6) 0.2271(5) 0.5262(4) 0.091(2) Uani 1 1 d .
H65 H 0.9774 0.2542 0.5237 0.110 Uiso 1 1 calc R
C66 C 0.8723(7) 0.1965(5) 0.5887(4) 0.096(2) Uani 1 1 d .
H66 H 0.9351 0.2035 0.6298 0.115 Uiso 1 1 calc R
C67 C 0.7550(6) 0.1550(5) 0.5934(3) 0.0764(15) Uani 1 1 d .
H67 H 0.7400 0.1329 0.6365 0.092 Uiso 1 1 calc R
C68 C 0.6610(5) 0.1476(4) 0.5319(2) 0.0530(12) Uani 1 1 d .
C69 C 0.5294(5) 0.1087(3) 0.5243(2) 0.0521(11) Uani 1 1 d .
C70 C 0.4682(6) 0.0794(4) 0.5792(3) 0.0714(16) Uani 1 1 d .
C71 C 0.3439(7) 0.0445(5) 0.5690(3) 0.085(2) Uani 1 1 d .
H71 H 0.3053 0.0257 0.6072 0.102 Uiso 1 1 calc R
C72 C 0.2806(6) 0.0388(4) 0.5012(3) 0.0767(17) Uani 1 1 d .
C73 C 0.3328(5) 0.0670(3) 0.4438(3) 0.0585(13) Uani 1 1 d .
H73 H 0.2848 0.0615 0.3979 0.070 Uiso 1 1 calc R
C74 C 0.4587(5) 0.1042(3) 0.4539(2) 0.0465(10) Uani 1 1 d .
F1 F -0.0228(4) 1.0578(2) 0.30446(17) 0.0889(11) Uani 1 1 d .
F2 F -0.3824(4) 1.0835(2) 0.1183(2) 0.0917(11) Uani 1 1 d .
F3 F -0.4730(3) 0.6757(2) 0.07290(18) 0.0734(9) Uani 1 1 d .
F4 F -0.2153(4) 0.6658(3) 0.30090(18) 0.1077(14) Uani 1 1 d .
F5 F 0.5296(4) -0.1047(3) 0.2175(2) 0.1141(15) Uani 1 1 d .
F6 F 0.8831(5) -0.1028(3) 0.4080(3) 0.1213(16) Uani 1 1 d .
F7 F 0.5331(4) 0.0862(3) 0.64841(15) 0.1087(14) Uani 1 1 d .
F8 F 0.1573(4) 0.0037(3) 0.4893(2) 0.1219(19) Uani 1 1 d .
Ir1 Ir -0.026980(13) 0.842542(8) 0.098368(7) 0.03405(4) Uani 1 1 d .
Ir2 Ir 0.549336(16) 0.157083(10) 0.380024(8) 0.04165(5) Uani 1 1 d .
N1 N 0.0872(3) 0.7537(2) 0.05006(17) 0.0360(7) Uani 1 1 d .
N2 N 0.1040(3) 0.8564(2) 0.19209(17) 0.0422(9) Uani 1 1 d .
N3 N -0.1709(3) 0.8266(2) 0.01055(18) 0.0416(9) Uani 1 1 d .
N4 N 0.4684(3) 0.2765(2) 0.39257(17) 0.0447(8) Uani 1 1 d .
N5 N 0.4118(4) 0.1251(3) 0.29341(19) 0.0519(10) Uani 1 1 d .
N6 N 0.6881(4) 0.1774(2) 0.4685(2) 0.0505(11) Uani 1 1 d .
O1 O 0.0755(3) 0.93490(19) 0.05061(17) 0.0447(7) Uani 1 1 d .
O2 O 0.6659(3) 0.2090(2) 0.30802(16) 0.0525(8) Uani 1 1 d .

loop_
_atom_site_aniso_label
_atom_site_aniso_U_11
_atom_site_aniso_U_22
_atom_site_aniso_U_33
_atom_site_aniso_U_23
_atom_site_aniso_U_13
_atom_site_aniso_U_12
C1 0.036(2) 0.035(2) 0.042(2) -0.0037(18) 0.0030(18) -0.0002(17)
C2 0.055(3) 0.034(2) 0.056(3) 0.0026(19) 0.016(2) -0.0024(19)
C3 0.054(3) 0.045(3) 0.071(3) 0.006(2) 0.018(2) -0.012(2)
C4 0.046(2) 0.053(3) 0.090(4) 0.005(3) 0.025(2) -0.002(2)
C5 0.047(2) 0.047(3) 0.082(3) 0.002(3) 0.024(2) 0.009(2)
C6 0.0341(17) 0.036(2) 0.051(2) 0.0019(19) 0.0108(16) -0.0021(17)
C7 0.041(2) 0.035(2) 0.052(2) -0.0045(18) 0.0114(19) 0.0054(18)
C8 0.0351(18) 0.032(2) 0.055(2) -0.003(2) 0.0078(17) 0.0010(17)
C9 0.047(2) 0.030(2) 0.060(2) -0.0001(18) 0.007(2) -0.0014(17)
C10 0.056(3) 0.052(3) 0.096(4) 0.017(3) 0.003(3) -0.004(2)
C11 0.076(4) 0.066(4) 0.110(5) 0.024(4) -0.019(4) 0.008(3)
C12 0.115(5) 0.061(4) 0.077(4) 0.021(3) -0.004(4) 0.003(4)
C13 0.097(4) 0.071(4) 0.072(3) 0.020(3) 0.017(3) -0.007(3)
C14 0.065(3) 0.050(3) 0.070(3) 0.007(2) 0.015(3) 0.000(2)
C15 0.071(3) 0.047(3) 0.067(3) -0.016(2) 0.018(3) -0.008(2)
C16 0.058(3) 0.049(3) 0.056(3) 0.002(2) 0.003(2) -0.001(2)
C17 0.072(4) 0.079(5) 0.073(4) 0.015(3) -0.020(3) -0.008(3)
C18 0.097(5) 0.084(5) 0.052(3) -0.001(3) -0.011(3) -0.020(4)
C19 0.083(4) 0.072(4) 0.053(3) -0.012(3) 0.002(3) -0.020(3)
C20 0.058(3) 0.043(3) 0.046(2) -0.0075(19) 0.013(2) -0.015(2)
C21 0.058(3) 0.037(3) 0.049(2) -0.0091(19) 0.024(2) -0.013(2)
C22 0.079(3) 0.050(3) 0.060(3) -0.017(2) 0.033(3) -0.013(3)
C23 0.085(4) 0.036(3) 0.081(4) -0.011(2) 0.047(3) -0.001(2)
C24 0.063(3) 0.041(3) 0.085(3) 0.004(3) 0.033(3) 0.012(2)
C25 0.057(3) 0.041(3) 0.054(2) -0.001(2) 0.019(2) 0.003(2)
C26 0.045(2) 0.035(2) 0.049(2) -0.0011(18) 0.023(2) -0.0036(18)
C27 0.057(3) 0.047(3) 0.051(3) 0.002(2) 0.013(2) 0.009(2)
C28 0.066(3) 0.093(4) 0.043(2) 0.005(3) 0.002(2) 0.013(4)
C29 0.057(3) 0.082(4) 0.058(3) -0.019(3) -0.004(3) 0.010(3)
C30 0.037(2) 0.058(3) 0.075(3) -0.021(3) 0.003(2) 0.006(2)
C31 0.033(2) 0.041(3) 0.059(3) -0.015(2) 0.008(2) 0.0075(17)
C32 0.042(2) 0.032(2) 0.055(2) -0.0061(18) 0.0171(19) 0.0003(17)
C33 0.042(2) 0.039(3) 0.087(3) -0.010(2) 0.022(2) -0.0030(19)
C34 0.088(4) 0.040(3) 0.103(4) 0.001(3) 0.054(3) -0.013(3)
C35 0.092(4) 0.049(3) 0.071(3) 0.010(3) 0.037(3) -0.011(3)
C36 0.069(3) 0.048(3) 0.049(3) -0.004(2) 0.016(2) -0.007(2)
C37 0.046(2) 0.028(2) 0.053(2) -0.0024(18) 0.020(2) -0.0008(17)
C38 0.048(2) 0.043(3) 0.044(2) -0.0035(19) 0.009(2) -0.0061(19)
C39 0.059(3) 0.053(3) 0.057(3) -0.002(2) 0.018(2) 0.004(2)
C40 0.089(4) 0.062(4) 0.059(3) 0.005(2) 0.032(3) -0.007(3)
C41 0.120(5) 0.051(4) 0.072(3) 0.016(3) 0.030(3) 0.012(3)
C42 0.101(4) 0.053(3) 0.049(3) 0.009(2) 0.017(3) 0.021(3)
C43 0.060(2) 0.039(2) 0.0422(19) -0.006(2) 0.0055(17) 0.004(2)
C44 0.055(2) 0.050(3) 0.042(2) -0.011(2) 0.0044(18) 0.006(2)
C45 0.064(3) 0.056(3) 0.045(2) -0.006(2) 0.015(2) 0.007(2)
C46 0.057(3) 0.067(4) 0.049(2) -0.001(2) 0.018(2) 0.005(3)
C47 0.067(4) 0.074(4) 0.079(4) -0.006(3) 0.026(3) -0.010(3)
C48 0.060(4) 0.125(7) 0.091(5) -0.003(4) 0.013(3) -0.015(4)
C49 0.050(3) 0.151(8) 0.091(5) 0.020(5) 0.014(3) 0.015(4)
C50 0.080(4) 0.096(6) 0.097(4) 0.010(4) 0.022(4) 0.030(4)
C51 0.059(3) 0.071(4) 0.077(3) -0.011(3) 0.012(3) 0.012(3)
C52 0.078(3) 0.103(5) 0.053(3) -0.026(4) 0.004(2) 0.021(4)
C53 0.069(3) 0.060(4) 0.044(2) -0.002(2) 0.005(2) -0.015(3)
C54 0.073(3) 0.089(5) 0.044(2) 0.000(3) -0.005(2) -0.020(3)
C55 0.105(5) 0.103(5) 0.041(3) -0.008(3) 0.004(3) -0.055(4)
C56 0.105(5) 0.073(4) 0.055(3) -0.024(3) 0.022(3) -0.040(4)
C57 0.084(3) 0.051(3) 0.042(2) -0.014(2) 0.026(2) -0.031(3)
C58 0.081(3) 0.038(3) 0.065(3) -0.015(2) 0.035(3) -0.017(2)
C59 0.102(4) 0.055(4) 0.085(4) -0.026(3) 0.052(4) -0.030(3)
C60 0.112(5) 0.044(4) 0.125(6) -0.001(4) 0.069(5) 0.006(3)
C61 0.098(5) 0.061(4) 0.102(5) 0.013(4) 0.059(4) 0.014(3)
C62 0.079(3) 0.057(4) 0.073(3) 0.009(3) 0.034(3) 0.009(3)
C63 0.072(3) 0.039(3) 0.052(3) 0.004(2) 0.029(2) -0.003(2)
C64 0.061(3) 0.079(4) 0.074(4) -0.006(3) 0.012(3) -0.017(3)
C65 0.065(4) 0.115(6) 0.089(4) -0.019(4) -0.006(3) -0.022(4)
C66 0.078(4) 0.123(7) 0.075(4) -0.020(4) -0.020(4) -0.008(4)
C67 0.077(3) 0.093(5) 0.053(3) 0.002(3) -0.006(3) 0.007(4)
C68 0.060(3) 0.053(3) 0.044(2) -0.004(2) 0.004(2) 0.004(3)
C69 0.065(3) 0.047(3) 0.044(2) 0.002(2) 0.009(2) 0.002(2)
C70 0.093(4) 0.076(4) 0.042(2) 0.013(2) 0.001(3) -0.009(3)
C71 0.097(4) 0.109(6) 0.052(3) 0.010(3) 0.022(3) -0.031(4)
C72 0.081(4) 0.083(5) 0.068(4) 0.004(3) 0.016(3) -0.026(3)
C73 0.073(3) 0.060(3) 0.046(3) -0.004(2) 0.017(3) -0.020(3)
C74 0.062(3) 0.041(3) 0.038(2) -0.0002(18) 0.011(2) -0.003(2)
F1 0.114(3) 0.084(3) 0.0748(19) -0.0441(18) 0.0315(19) -0.025(2)
F2 0.093(2) 0.071(2) 0.116(3) -0.006(2) 0.028(2) 0.0400(19)
F3 0.0469(14) 0.062(2) 0.113(2) -0.0109(17) 0.0177(16) -0.0143(13)
F4 0.150(3) 0.109(3) 0.073(2) 0.024(2) 0.045(2) -0.035(3)
F5 0.137(3) 0.085(3) 0.134(3) -0.069(3) 0.063(3) -0.032(2)
F6 0.128(3) 0.088(3) 0.158(4) 0.028(3) 0.057(3) 0.058(3)
F7 0.132(3) 0.148(4) 0.0417(16) 0.0216(19) 0.0011(18) -0.032(3)
F8 0.110(3) 0.168(5) 0.093(3) 0.009(3) 0.030(2) -0.081(3)
Ir1 0.03626(7) 0.02907(8) 0.03785(7) -0.00230(7) 0.00911(6) -0.00019(7)
Ir2 0.05012(9) 0.03786(9) 0.03779(8) -0.00534(7) 0.00959(7) -0.00391(7)
N1 0.0344(17) 0.0308(19) 0.0428(18) 0.0020(14) 0.0065(15) 0.0013(14)
N2 0.0465(18) 0.035(2) 0.0453(18) 0.0018(16) 0.0075(15) -0.0068(16)
N3 0.0435(18) 0.038(3) 0.0450(19) -0.0025(16) 0.0106(16) 0.0060(15)
N4 0.0473(19) 0.047(2) 0.0384(17) -0.0074(16) 0.0034(15) 0.0040(16)
N5 0.066(3) 0.053(3) 0.0378(19) -0.0059(17) 0.0126(18) -0.0152(19)
N6 0.050(2) 0.043(3) 0.057(2) -0.0045(18) 0.0059(19) -0.0009(17)
O1 0.0457(17) 0.0306(17) 0.0619(19) 0.0036(14) 0.0210(15) 0.0037(13)
O2 0.0613(19) 0.0429(19) 0.0581(18) 0.0032(15) 0.0246(15) 0.0038(15)

loop_
_atom_type_symbol
_atom_type_description
_atom_type_scat_dispersion_real
_atom_type_scat_dispersion_imag
_atom_type_scat_source
C C 0.0033 0.0016 'International Tables Vol C Tables 4.2.6.8 and 6.1.1.4'
H H 0.0000 0.0000 'International Tables Vol C Tables 4.2.6.8 and 6.1.1.4'
N N 0.0061 0.0033 'International Tables Vol C Tables 4.2.6.8 and 6.1.1.4'
O O 0.0106 0.0060 'International Tables Vol C Tables 4.2.6.8 and 6.1.1.4'
F F 0.0171 0.0103 'International Tables Vol C Tables 4.2.6.8 and 6.1.1.4'
Ir Ir -1.4442 7.9887 'International Tables Vol C Tables 4.2.6.8 and 6.1.1.4'

loop_
_geom_angle_atom_site_label_1
_geom_angle_atom_site_label_2
_geom_angle_atom_site_label_3
_geom_angle
O1 C1 C6 124.7(4)
O1 C1 C2 118.3(4)
C6 C1 C2 117.0(4)
C3 C2 C1 122.1(4)
C3 C2 H2 119.0
C1 C2 H2 119.0
C2 C3 C4 120.9(4)
C2 C3 H3 119.6
C4 C3 H3 119.6
C5 C4 C3 118.5(4)
C5 C4 H4 120.8
C3 C4 H4 120.8
C4 C5 C6 121.6(5)
C4 C5 H5 119.2
C6 C5 H5 119.2
C1 C6 C5 119.9(4)
C1 C6 C7 125.1(3)
C5 C6 C7 114.6(4)
N1 C7 C6 129.1(4)
N1 C7 H7 115.4
C6 C7 H7 115.4
N1 C8 C9 112.1(3)
N1 C8 C15 114.5(4)
C9 C8 C15 111.0(4)
N1 C8 H8 106.2
C9 C8 H8 106.2
C15 C8 H8 106.2
C10 C9 C14 116.6(4)
C10 C9 C8 122.3(4)
C14 C9 C8 121.0(4)
C9 C10 C11 121.6(5)
C9 C10 H10 119.2
C11 C10 H10 119.2
C12 C11 C10 119.9(6)
C12 C11 H11 120.0
C10 C11 H11 120.0
C13 C12 C11 120.2(6)
C13 C12 H12 119.9
C11 C12 H12 119.9
C12 C13 C14 120.4(6)
C12 C13 H13 119.8
C14 C13 H13 119.8
C13 C14 C9 121.2(5)
C13 C14 H14 119.4
C9 C14 H14 119.4
C8 C15 H15A 109.5
C8 C15 H15B 109.5
H15A C15 H15B 109.5
C8 C15 H15C 109.5
H15A C15 H15C 109.5
H15B C15 H15C 109.5
N2 C16 C17 121.7(5)
N2 C16 H16 119.2
C17 C16 H16 119.2
C18 C17 C16 118.6(6)
C18 C17 H17 120.7
C16 C17 H17 120.7
C19 C18 C17 120.0(5)
C19 C18 H18 120.0
C17 C18 H18 120.0
C18 C19 C20 119.9(5)
C18 C19 H19 120.1
C20 C19 H19 120.1
N2 C20 C19 120.1(5)
N2 C20 C21 113.8(4)
C19 C20 C21 126.1(5)
C22 C21 C26 118.5(4)
C22 C21 C20 126.3(4)
C26 C21 C20 115.2(4)
F1 C22 C23 116.5(5)
F1 C22 C21 119.7(5)
C23 C22 C21 123.8(5)
C24 C23 C22 116.2(5)
C24 C23 H23 121.9
C22 C23 H23 121.9
F2 C24 C23 118.1(5)
F2 C24 C25 118.0(5)
C23 C24 C25 123.9(5)
C24 C25 C26 118.9(5)
C24 C25 H25 120.5
C26 C25 H25 120.5
C25 C26 C21 118.7(4)
C25 C26 Ir1 126.8(3)
C21 C26 Ir1 114.3(3)
N3 C27 C28 121.9(5)
N3 C27 H27 119.0
C28 C27 H27 119.0
C29 C28 C27 119.3(5)
C29 C28 H28 120.3
C27 C28 H28 120.3
C28 C29 C30 119.2(5)
C28 C29 H29 120.4
C30 C29 H29 120.4
C29 C30 C31 120.5(5)
C29 C30 H30 119.8
C31 C30 H30 119.8
N3 C31 C30 118.6(4)
N3 C31 C32 113.2(4)
C30 C31 C32 128.2(4)
C33 C32 C37 118.7(4)
C33 C32 C31 126.0(4)
C37 C32 C31 115.3(4)
F3 C33 C32 119.8(5)
F3 C33 C34 117.1(4)
C32 C33 C34 123.2(5)
C35 C34 C33 115.7(5)
C35 C34 H34 122.1
C33 C34 H34 122.1
C36 C35 C34 124.7(5)
C36 C35 F4 118.7(5)
C34 C35 F4 116.5(5)
C35 C36 C37 119.8(5)
C35 C36 H36 120.1
C37 C36 H36 120.1
C32 C37 C36 117.9(4)
C32 C37 Ir1 114.5(3)
C36 C37 Ir1 127.4(3)
O2 C38 C39 118.0(4)
O2 C38 C43 125.3(4)
C39 C38 C43 116.7(4)
C40 C39 C38 121.9(5)
C40 C39 H39 119.0
C38 C39 H39 119.0
C41 C40 C39 121.0(5)
C41 C40 H40 119.5
C39 C40 H40 119.5
C40 C41 C42 118.9(5)
C40 C41 H41 120.5
C42 C41 H41 120.5
C41 C42 C43 122.4(5)
C41 C42 H42 118.8
C43 C42 H42 118.8
C42 C43 C38 119.0(4)
C42 C43 C44 116.2(5)
C38 C43 C44 124.7(5)
N4 C44 C43 129.8(5)
N4 C44 H44 115.1
C43 C44 H44 115.1
C52 C45 C46 115.0(5)
C52 C45 N4 109.2(4)
C46 C45 N4 112.1(4)
C52 C45 H45 106.7
C46 C45 H45 106.7
N4 C45 H45 106.7
C51 C46 C47 118.7(5)
C51 C46 C45 124.3(5)
C47 C46 C45 117.0(5)
C46 C47 C48 120.6(7)
C46 C47 H47 119.7
C48 C47 H47 119.7
C49 C48 C47 119.7(7)
C49 C48 H48 120.1
C47 C48 H48 120.1
C50 C49 C48 120.1(7)
C50 C49 H49 120.0
C48 C49 H49 120.0
C49 C50 C51 121.0(7)
C49 C50 H50 119.5
C51 C50 H50 119.5
C46 C51 C50 119.9(6)
C46 C51 H51 120.0
C50 C51 H51 120.0
C45 C52 H52A 109.5
C45 C52 H52B 109.5
H52A C52 H52B 109.5
C45 C52 H52C 109.5
H52A C52 H52C 109.5
H52B C52 H52C 109.5
N5 C53 C54 121.8(6)
N5 C53 H53 119.1
C54 C53 H53 119.1
C55 C54 C53 119.0(6)
C55 C54 H54 120.5
C53 C54 H54 120.5
C54 C55 C56 120.3(5)
C54 C55 H55 119.8
C56 C55 H55 119.8
C55 C56 C57 119.9(6)
C55 C56 H56 120.1
C57 C56 H56 120.1
N5 C57 C56 118.8(6)
N5 C57 C58 113.8(4)
C56 C57 C58 127.3(5)
C59 C58 C63 117.7(5)
C59 C58 C57 126.5(5)
C63 C58 C57 115.7(4)
C60 C59 F5 117.6(6)
C60 C59 C58 123.2(6)
F5 C59 C58 119.1(6)
C61 C60 C59 117.8(6)
C61 C60 H60 121.1
C59 C60 H60 121.1
F6 C61 C60 117.3(6)
F6 C61 C62 120.8(7)
C60 C61 C62 121.8(7)
C61 C62 C63 121.1(6)
C61 C62 H62 119.5
C63 C62 H62 119.5
C62 C63 C58 118.3(5)
C62 C63 Ir2 127.8(4)
C58 C63 Ir2 113.9(4)
N6 C64 C65 122.4(6)
N6 C64 H64 118.8
C65 C64 H64 118.8
C66 C65 C64 117.8(6)
C66 C65 H65 121.1
C64 C65 H65 121.1
C65 C66 C67 122.0(6)
C65 C66 H66 119.0
C67 C66 H66 119.0
C68 C67 C66 118.1(6)
C68 C67 H67 121.0
C66 C67 H67 121.0
N6 C68 C67 119.8(5)
N6 C68 C69 112.4(4)
C67 C68 C69 127.8(5)
C70 C69 C74 118.1(4)
C70 C69 C68 126.3(4)
C74 C69 C68 115.5(4)
C71 C70 F7 117.1(5)
C71 C70 C69 123.8(5)
F7 C70 C69 119.1(5)
C72 C71 C70 116.7(5)
C72 C71 H71 121.6
C70 C71 H71 121.6
C71 C72 F8 118.1(5)
C71 C72 C73 123.4(5)
F8 C72 C73 118.5(5)
C72 C73 C74 120.2(5)
C72 C73 H73 119.9
C74 C73 H73 119.9
C73 C74 C69 117.7(4)
C73 C74 Ir2 127.5(3)
C69 C74 Ir2 114.8(3)
C37 Ir1 C26 88.03(16)
C37 Ir1 N3 80.53(16)
C26 Ir1 N3 97.44(16)
C37 Ir1 N2 94.82(16)
C26 Ir1 N2 79.80(17)
N3 Ir1 N2 174.72(14)
C37 Ir1 O1 171.86(15)
C26 Ir1 O1 86.16(16)
N3 Ir1 O1 94.57(13)
N2 Ir1 O1 89.76(13)
C37 Ir1 N1 97.97(16)
C26 Ir1 N1 173.52(16)
N3 Ir1 N1 86.03(13)
N2 Ir1 N1 97.17(13)
O1 Ir1 N1 88.10(10)
C74 Ir2 C63 88.38(19)
C74 Ir2 N6 80.21(17)
C63 Ir2 N6 94.74(18)
C74 Ir2 N5 96.83(17)
C63 Ir2 N5 80.57(19)
N6 Ir2 N5 174.57(17)
C74 Ir2 O2 173.71(16)
C63 Ir2 O2 88.55(15)
N6 Ir2 O2 94.57(14)
N5 Ir2 O2 88.08(14)
C74 Ir2 N4 95.20(17)
C63 Ir2 N4 175.11(16)
N6 Ir2 N4 89.15(14)
N5 Ir2 N4 95.68(15)
O2 Ir2 N4 88.19(13)
C7 N1 C8 117.2(3)
C7 N1 Ir1 122.1(3)
C8 N1 Ir1 120.7(2)
C16 N2 C20 119.7(4)
C16 N2 Ir1 123.7(3)
C20 N2 Ir1 116.4(3)
C27 N3 C31 120.4(4)
C27 N3 Ir1 123.5(3)
C31 N3 Ir1 115.8(3)
C44 N4 C45 115.8(4)
C44 N4 Ir2 123.1(3)
C45 N4 Ir2 121.1(3)
C53 N5 C57 120.0(4)
C53 N5 Ir2 124.0(3)
C57 N5 Ir2 116.0(4)
C64 N6 C68 119.9(4)
C64 N6 Ir2 123.1(4)
C68 N6 Ir2 117.0(3)
C1 O1 Ir1 126.0(3)
C38 O2 Ir2 127.2(3)

loop_
_geom_bond_atom_site_label_1
_geom_bond_atom_site_label_2
_geom_bond_distance
C1 O1 1.308(5)
C1 C6 1.402(6)
C1 C2 1.426(6)
C2 C3 1.355(7)
C2 H2 0.9300
C3 C4 1.396(7)
C3 H3 0.9300
C4 C5 1.381(7)
C4 H4 0.9300
C5 C6 1.406(5)
C5 H5 0.9300
C6 C7 1.446(6)
C7 N1 1.289(5)
C7 H7 0.9300
C8 N1 1.494(5)
C8 C9 1.504(6)
C8 C15 1.522(6)
C8 H8 0.9800
C9 C10 1.384(6)
C9 C14 1.388(7)
C10 C11 1.395(8)
C10 H10 0.9300
C11 C12 1.358(10)
C11 H11 0.9300
C12 C13 1.347(9)
C12 H12 0.9300
C13 C14 1.397(7)
C13 H13 0.9300
C14 H14 0.9300
C15 H15A 0.9600
C15 H15B 0.9600
C15 H15C 0.9600
C16 N2 1.349(6)
C16 C17 1.397(7)
C16 H16 0.9300
C17 C18 1.372(9)
C17 H17 0.9300
C18 C19 1.370(9)
C18 H18 0.9300
C19 C20 1.400(6)
C19 H19 0.9300
C20 N2 1.356(6)
C20 C21 1.455(7)
C21 C22 1.384(7)
C21 C26 1.416(6)
C22 F1 1.362(6)
C22 C23 1.375(8)
C23 C24 1.374(7)
C23 H23 0.9300
C24 F2 1.353(6)
C24 C25 1.380(7)
C25 C26 1.403(6)
C25 H25 0.9300
C26 Ir1 2.019(4)
C27 N3 1.331(6)
C27 C28 1.384(7)
C27 H27 0.9300
C28 C29 1.361(9)
C28 H28 0.9300
C29 C30 1.376(8)
C29 H29 0.9300
C30 C31 1.405(6)
C30 H30 0.9300
C31 N3 1.362(6)
C31 C32 1.461(6)
C32 C33 1.400(6)
C32 C37 1.412(6)
C33 F3 1.361(5)
C33 C34 1.394(8)
C34 C35 1.369(8)
C34 H34 0.9300
C35 C36 1.352(7)
C35 F4 1.366(6)
C36 C37 1.423(6)
C36 H36 0.9300
C37 Ir1 1.989(4)
C38 O2 1.298(6)
C38 C39 1.413(7)
C38 C43 1.413(6)
C39 C40 1.377(7)
C39 H39 0.9300
C40 C41 1.358(8)
C40 H40 0.9300
C41 C42 1.369(8)
C41 H41 0.9300
C42 C43 1.403(7)
C42 H42 0.9300
C43 C44 1.444(6)
C44 N4 1.284(6)
C44 H44 0.9300
C45 C52 1.517(7)
C45 C46 1.514(7)
C45 N4 1.517(5)
C45 H45 0.9800
C46 C51 1.362(8)
C46 C47 1.403(8)
C47 C48 1.392(9)
C47 H47 0.9300
C48 C49 1.366(11)
C48 H48 0.9300
C49 C50 1.358(11)
C49 H49 0.9300
C50 C51 1.406(8)
C50 H50 0.9300
C51 H51 0.9300
C52 H52A 0.9600
C52 H52B 0.9600
C52 H52C 0.9600
C53 N5 1.347(7)
C53 C54 1.381(7)
C53 H53 0.9300
C54 C55 1.355(10)
C54 H54 0.9300
C55 C56 1.375(9)
C55 H55 0.9300
C56 C57 1.405(7)
C56 H56 0.9300
C57 N5 1.367(6)
C57 C58 1.454(8)
C58 C59 1.395(8)
C58 C63 1.419(7)
C59 C60 1.362(10)
C59 F5 1.378(7)
C60 C61 1.365(10)
C60 H60 0.9300
C61 F6 1.346(8)
C61 C62 1.371(8)
C62 C63 1.382(7)
C62 H62 0.9300
C63 Ir2 2.012(5)
C64 N6 1.339(7)
C64 C65 1.373(8)
C64 H64 0.9300
C65 C66 1.350(10)
C65 H65 0.9300
C66 C67 1.388(9)
C66 H66 0.9300
C67 C68 1.386(6)
C67 H67 0.9300
C68 N6 1.367(6)
C68 C69 1.468(7)
C69 C70 1.382(7)
C69 C74 1.410(6)
C70 C71 1.371(8)
C70 F7 1.373(5)
C71 C72 1.344(8)
C71 H71 0.9300
C72 F8 1.365(7)
C72 C73 1.366(7)
C73 C74 1.402(7)
C73 H73 0.9300
C74 Ir2 1.996(4)
Ir1 N3 2.045(3)
Ir1 N2 2.051(3)
Ir1 O1 2.123(3)
Ir1 N1 2.158(3)
Ir2 N6 2.034(4)
Ir2 N5 2.043(4)
Ir2 O2 2.126(3)
Ir2 N4 2.154(4)
